data_1532136
loop_
_publ_author_name
'Rustad, J.R.'
'Rosso, K.M.'
'Felmy, A.R.'
'Bylaska, E.J.'

_publ_section_title
;
 Ab initio investigation of the structures of Na O H hydrates and their
 Na(+) and (O H)(-) coordination polyhedra
;
_journal_name_full 'American Mineralogist'
_journal_page_first 436
_journal_page_last 449
_journal_volume 88
_journal_year 2003
_chemical_formula_sum 'H9 Na O5'
_chemical_name_systematic 'Na (O H) (H2 O)4'
_space_group_IT_number 19
_symmetry_space_group_name_Hall 'P 2ac 2ab'
_symmetry_space_group_name_H-M 'P 21 21 21'
_cell_angle_alpha 90
_cell_angle_beta 90
_cell_angle_gamma 90
_cell_formula_units_Z 4
_cell_length_a 6.621
_cell_length_b 6.506
_cell_length_c 13.231
_cell_volume 569.942
_citation_journal_id_ASTM AMMIAY
_cod_data_source_file Rustad_AMMIAY_2003_1802.cif
_cod_data_source_block H9Na1O5
_cod_original_cell_volume 569.9415
_cod_original_formula_sum 'H9 Na1 O5'
_cod_database_code 1532136

loop_
_symmetry_equiv_pos_as_xyz
x,y,z
-x+1/2,-y,z+1/2
x+1/2,-y+1/2,-z
-x,y+1/2,-z+1/2

loop_
_atom_site_label
_atom_site_type_symbol
_atom_site_fract_x
_atom_site_fract_y
_atom_site_fract_z
_atom_site_occupancy
_atom_site_U_iso_or_equiv
H3 H+1 0.2645 0.0603 0.6419 1 0.0
O5 O-2 0.3189 0.3221 0.2977 1 0.0
H1 H+1 0.4039 0.3248 0.7042 1 0.0
H4 H+1 0.2393 0.4072 0.5795 1 0.0
O4 O-2 0.2385 0.8848 0.3776 1 0.0
H9 H+1 0.2903 0.46 0.2633 1 0.0
O1 O-2 0.2567 0.3192 0.7009 1 0.0
H2 H+1 0.2377 0.8354 0.6831 1 0.0
O2 O-2 0.2625 0.9137 0.6203 1 0.0
O3 O-2 0.2377 0.4851 0.5134 1 0.0
H5 H+1 0.254 0.391 0.4564 1 0.0
H8 H+1 0.4665 0.3068 0.2998 1 0.0
H6 H+1 0.2397 0.8082 0.311 1 0.0
H7 H+1 0.2555 0.03 0.36 1 0.0
Na1 Na+1 0.4998 0.7431 0.501 1 0.0
